data_4001922
loop_
_publ_author_name
'Gonz\'alez-Jim\'enez, Irma N.'
'Torres-Pardo, Almudena'
'S\'anchez-Pel\'aez, Ana E.'
'Guti\'errez, \'Angel'
'Garc\'ia-Hern\'andez, Mar'
'Gonz\'alez-Calbet, Jos\'e M.'
'Parras, Marina'
'Varela, \'Aurea'

_publ_section_title
;
 Synthesis of 4H-SrMnO3.0Nanoparticles from a Molecular Precursor and
 Their Topotactic Reduction Pathway Identified at Atomic Scale
;
_journal_issue 7
_journal_name_full 'Chemistry of Materials'
_journal_page_first 2256
_journal_paper_doi 10.1021/cm500068y
_journal_volume 26
_journal_year 2014
_chemical_formula_sum 'C20 H50 Mn2 N4 O29 Sr2'
_chemical_formula_weight 1095.76
_chemical_name_systematic
;
 ?
;
_space_group_IT_number 2
_symmetry_cell_setting triclinic
_symmetry_space_group_name_Hall '-P 1'
_symmetry_space_group_name_H-M 'P -1'
_atom_sites_solution_hydrogens geom
_atom_sites_solution_primary direct
_atom_sites_solution_secondary difmap
_audit_creation_method SHELXL-97
_cell_angle_alpha 67.296(6)
_cell_angle_beta 87.590(6)
_cell_angle_gamma 76.695(6)
_cell_formula_units_Z 2
_cell_length_a 13.271(4)
_cell_length_b 13.303(4)
_cell_length_c 14.211(4)
_cell_measurement_temperature 293(2)
_cell_volume 2249.3(12)
_computing_cell_refinement 'Bruker SMART'
_computing_data_collection 'Bruker SMART'
_computing_data_reduction 'Bruker SAINT'
_computing_structure_refinement 'SHELXL-97 (Sheldrick, 2008)'
_computing_structure_solution 'SHELXS-97 (Sheldrick, 1990)'
_diffrn_ambient_temperature 293(2)
_diffrn_measured_fraction_theta_full 0.970
_diffrn_measured_fraction_theta_max 0.970
_diffrn_measurement_device_type 'CCD area detector'
_diffrn_measurement_method 'phi and omega scans'
_diffrn_radiation_monochromator graphite
_diffrn_radiation_source 'fine-focus sealed tube'
_diffrn_radiation_type MoK\a
_diffrn_radiation_wavelength 0.71073
_diffrn_reflns_av_R_equivalents 0.1119
_diffrn_reflns_av_sigmaI/netI 0.2551
_diffrn_reflns_limit_h_max 15
_diffrn_reflns_limit_h_min -13
_diffrn_reflns_limit_k_max 16
_diffrn_reflns_limit_k_min -16
_diffrn_reflns_limit_l_max 12
_diffrn_reflns_limit_l_min -17
_diffrn_reflns_number 17717
_diffrn_reflns_theta_full 25.35
_diffrn_reflns_theta_max 25.35
_diffrn_reflns_theta_min 1.56
_exptl_absorpt_coefficient_mu 2.998
_exptl_absorpt_correction_T_max 0.832
_exptl_absorpt_correction_T_min 0.575
_exptl_absorpt_correction_type multi-scan
_exptl_absorpt_process_details SADABS
_exptl_crystal_colour colorless
_exptl_crystal_density_diffrn 1.618
_exptl_crystal_density_method 'not measured'
_exptl_crystal_description prismatic
_exptl_crystal_F_000 1112
_exptl_crystal_size_max 0.20
_exptl_crystal_size_mid 0.16
_exptl_crystal_size_min 0.06
_platon_squeeze_details
;
;
_refine_diff_density_max 0.630
_refine_diff_density_min -0.881
_refine_diff_density_rms 0.126
_refine_ls_extinction_method none
_refine_ls_goodness_of_fit_ref 0.734
_refine_ls_hydrogen_treatment constr
_refine_ls_matrix_type full
_refine_ls_number_parameters 514
_refine_ls_number_reflns 7979
_refine_ls_number_restraints 0
_refine_ls_restrained_S_all 0.734
_refine_ls_R_factor_all 0.1459
_refine_ls_R_factor_gt 0.0561
_refine_ls_shift/su_max 0.000
_refine_ls_shift/su_mean 0.000
_refine_ls_structure_factor_coef Fsqd
_refine_ls_weighting_details 'calc w=1/[\s^2^(Fo^2^)+(0.0444P)^2^+0.0000P] where P=(Fo^2^+2Fc^2^)/3'
_refine_ls_weighting_scheme calc
_refine_ls_wR_factor_gt 0.1169
_refine_ls_wR_factor_ref 0.1334
_reflns_number_gt 3119
_reflns_number_total 7979
_reflns_threshold_expression >2\s(I)
_cod_data_source_file cm500068y_si_001.cif
_cod_data_source_block MnSredta
_cod_depositor_comments
;
The following automatic conversions were performed:

'_symmetry_cell_setting' value 'Triclinic' changed to 'triclinic'
according to
/usr/data/users/saulius/automatic-downloads/rss-feeds/ACS/lib/dictionaries/cif_core.dic
dictionary named 'cif_core.dic' version 2.4.2 from 2011-04-26.

Automatic conversion script
Id: cif_fix_values 2281 2013-09-26 08:29:07Z andrius 

 Adding full bibliography for
 ./tmp-cod-update-bibliographies-15567/cifs/4001922.cif.
;
_cod_original_cell_volume 2249.4(11)
_cod_original_sg_symbol_H-M P-1
_cod_database_code 4001922

loop_
_symmetry_equiv_pos_as_xyz
'x, y, z'
'-x, -y, -z'

loop_
_atom_site_label
_atom_site_type_symbol
_atom_site_fract_x
_atom_site_fract_y
_atom_site_fract_z
_atom_site_U_iso_or_equiv
_atom_site_adp_type
_atom_site_occupancy
_atom_site_symmetry_multiplicity
_atom_site_calc_flag
_atom_site_refinement_flags
C1 C 0.3850(7) 0.5310(8) 0.1424(7) 0.043(3) Uani 1 1 d .
C2 C 0.2876(7) 0.6021(7) 0.0760(7) 0.043(3) Uani 1 1 d .
H2A H 0.2461 0.6468 0.1101 0.052 Uiso 1 1 calc R
H2B H 0.3074 0.6532 0.0120 0.052 Uiso 1 1 calc R
C3 C 0.1129(6) 0.5892(8) 0.0503(7) 0.044(3) Uani 1 1 d .
H3A H 0.0736 0.5583 0.0167 0.053 Uiso 1 1 calc R
H3B H 0.1020 0.6689 0.0098 0.053 Uiso 1 1 calc R
C4 C 0.0731(7) 0.5725(8) 0.1535(7) 0.039(3) Uani 1 1 d .
C5 C 0.2560(7) 0.5230(7) -0.0408(7) 0.041(3) Uani 1 1 d .
H5A H 0.3306 0.5135 -0.0447 0.049 Uiso 1 1 calc R
H5B H 0.2233 0.5895 -0.0988 0.049 Uiso 1 1 calc R
C6 C 0.2251(7) 0.4215(7) -0.0441(6) 0.035(2) Uani 1 1 d .
H6A H 0.1501 0.4345 -0.0465 0.042 Uiso 1 1 calc R
H6B H 0.2493 0.4111 -0.1058 0.042 Uiso 1 1 calc R
C7 C 0.3802(6) 0.2754(7) 0.0357(6) 0.039(2) Uani 1 1 d .
H7A H 0.4141 0.3368 0.0036 0.047 Uiso 1 1 calc R
H7B H 0.3875 0.2323 -0.0068 0.047 Uiso 1 1 calc R
C8 C 0.4316(8) 0.2015(7) 0.1403(7) 0.036(2) Uani 1 1 d .
C9 C 0.2091(7) 0.2359(7) 0.0579(7) 0.036(2) Uani 1 1 d .
H9A H 0.2553 0.1623 0.0886 0.044 Uiso 1 1 calc R
H9B H 0.1844 0.2441 -0.0085 0.044 Uiso 1 1 calc R
C10 C 0.1173(7) 0.2426(7) 0.1241(7) 0.032(2) Uani 1 1 d .
C11 C 0.6673(6) 0.0279(7) 0.5531(7) 0.026(2) Uani 1 1 d .
C12 C 0.7119(6) 0.0082(7) 0.6576(6) 0.032(2) Uani 1 1 d .
H12A H 0.6571 0.0351 0.6954 0.038 Uiso 1 1 calc R
H12B H 0.7375 -0.0716 0.6954 0.038 Uiso 1 1 calc R
C13 C 0.8936(6) -0.0030(6) 0.6267(6) 0.029(2) Uani 1 1 d .
H13A H 0.8760 -0.0349 0.5804 0.035 Uiso 1 1 calc R
H13B H 0.9250 -0.0642 0.6891 0.035 Uiso 1 1 calc R
C14 C 0.9702(7) 0.0687(7) 0.5784(7) 0.035(2) Uani 1 1 d .
C15 C 0.8127(6) 0.0905(6) 0.7422(6) 0.034(2) Uani 1 1 d .
H15A H 0.8079 0.0261 0.8034 0.041 Uiso 1 1 calc R
H15B H 0.8815 0.1035 0.7431 0.041 Uiso 1 1 calc R
C16 C 0.7346(7) 0.1900(6) 0.7427(6) 0.035(2) Uani 1 1 d .
H16A H 0.7494 0.2055 0.8013 0.042 Uiso 1 1 calc R
H16B H 0.6663 0.1742 0.7489 0.042 Uiso 1 1 calc R
C17 C -0.1798(6) 0.3417(7) 0.6514(6) 0.029(2) Uani 1 1 d .
H17A H -0.1196 0.2836 0.6871 0.035 Uiso 1 1 calc R
H17B H -0.1998 0.3895 0.6894 0.035 Uiso 1 1 calc R
C18 C -0.1524(6) 0.4089(7) 0.5477(7) 0.027(2) Uani 1 1 d .
C19 C 0.6350(6) 0.3726(7) 0.6285(7) 0.031(2) Uani 1 1 d .
H19A H 0.6456 0.4467 0.5880 0.037 Uiso 1 1 calc R
H19B H 0.6088 0.3730 0.6931 0.037 Uiso 1 1 calc R
C20 C 0.5560(8) 0.3479(7) 0.5737(7) 0.037(2) Uani 1 1 d .
N1 N 0.2240(5) 0.5363(5) 0.0537(5) 0.0311(18) Uani 1 1 d .
N2 N 0.2680(5) 0.3212(5) 0.0437(5) 0.0334(19) Uani 1 1 d .
N3 N 0.7974(5) 0.0654(5) 0.6501(5) 0.0239(17) Uani 1 1 d .
N4 N 0.7352(5) 0.2902(5) 0.6478(5) 0.0289(18) Uani 1 1 d .
O1 O 0.3828(5) 0.4317(5) 0.1983(5) 0.0472(18) Uani 1 1 d .
O2 O 0.4553(5) 0.5779(5) 0.1395(5) 0.065(2) Uani 1 1 d .
O3 O 0.1248(4) 0.4858(4) 0.2306(4) 0.0326(15) Uani 1 1 d .
O4 O -0.0051(5) 0.6350(5) 0.1671(5) 0.053(2) Uani 1 1 d .
O5 O 0.3871(4) 0.2047(4) 0.2202(4) 0.0377(16) Uani 1 1 d .
O6 O 0.5204(5) 0.1416(6) 0.1447(5) 0.068(2) Uani 1 1 d .
O7 O 0.1160(4) 0.2956(5) 0.1808(5) 0.0419(17) Uani 1 1 d .
O8 O 0.0511(5) 0.1908(5) 0.1191(5) 0.0456(18) Uani 1 1 d .
O9 O 0.6940(4) 0.0982(4) 0.4768(4) 0.0277(14) Uani 1 1 d .
O10 O 0.6033(4) -0.0284(4) 0.5530(4) 0.0331(15) Uani 1 1 d .
O11 O 0.9293(4) 0.1682(4) 0.5119(5) 0.0405(17) Uani 1 1 d .
O12 O 1.0632(4) 0.0303(5) 0.5967(5) 0.0452(18) Uani 1 1 d .
O13 O -0.1824(4) 0.3965(4) 0.4712(4) 0.0311(15) Uani 1 1 d .
O14 O -0.0987(4) 0.4804(5) 0.5376(4) 0.0344(15) Uani 1 1 d .
O15 O 0.5900(4) 0.2909(5) 0.5198(5) 0.0437(17) Uani 1 1 d .
O16 O 0.4620(5) 0.3836(5) 0.5806(5) 0.054(2) Uani 1 1 d .
O17 O 0.2613(4) 0.2662(4) 0.3608(4) 0.0393(16) Uani 1 1 d .
H171 H 0.2803 0.2906 0.3988 0.047 Uiso 1 1 d R
H172 H 0.2874 0.2025 0.3635 0.047 Uiso 1 1 d R
O18 O 0.7391(4) 0.3126(4) 0.3398(4) 0.0358(16) Uani 1 1 d .
H181 H 0.7314 0.2785 0.3036 0.043 Uiso 1 1 d R
H182 H 0.6792 0.3309 0.3200 0.043 Uiso 1 1 d R
O19 O 0.4974(4) 0.2590(4) 0.3665(5) 0.0469(18) Uani 1 1 d .
H191 H 0.5181 0.2639 0.4175 0.056 Uiso 1 1 d R
H192 H 0.4785 0.3078 0.3077 0.056 Uiso 1 1 d R
O20 O 0.6809(5) 0.1950(5) 0.2242(5) 0.061(2) Uani 1 1 d .
H201 H 0.7387 0.2058 0.2064 0.074 Uiso 1 1 d R
H202 H 0.6276 0.2325 0.1895 0.074 Uiso 1 1 d R
O21 O 0.5439(5) -0.1065(5) 0.3285(6) 0.081(3) Uani 1 1 d .
H211 H 0.5193 -0.1608 0.3641 0.097 Uiso 1 1 d R
H212 H 0.5344 -0.1199 0.2775 0.097 Uiso 1 1 d R
O22 O 0.7417(4) -0.0712(5) 0.3721(5) 0.069(2) Uani 1 1 d .
H221 H 0.7998 -0.0559 0.3695 0.083 Uiso 1 1 d R
H222 H 0.7505 -0.0522 0.4204 0.083 Uiso 1 1 d R
O23 O -0.2295(4) 0.6183(5) 0.2780(5) 0.059(2) Uani 1 1 d .
H231 H -0.2411 0.6231 0.3335 0.071 Uiso 1 1 d R
H232 H -0.2651 0.6709 0.2320 0.071 Uiso 1 1 d R
O24 O -0.0843(5) 0.7116(5) 0.3519(5) 0.070(2) Uani 1 1 d .
H241 H -0.0850 0.7575 0.2902 0.084 Uiso 1 1 d R
H242 H -0.0818 0.6987 0.4151 0.084 Uiso 1 1 d R
O25 O -0.0759(4) 0.3900(5) 0.2476(4) 0.0463(17) Uani 1 1 d .
H251 H -0.0330 0.3548 0.2201 0.056 Uiso 1 1 d R
H252 H -0.1019 0.3362 0.2792 0.056 Uiso 1 1 d R
O26 O 0.0616(4) 0.3006(4) 0.4512(4) 0.0402(16) Uani 1 1 d .
H261 H 0.0228 0.2579 0.4539 0.048 Uiso 1 1 d R
H262 H 0.1116 0.2772 0.4223 0.048 Uiso 1 1 d R
O27 O 0.3924(4) 0.4848(5) 0.7158(5) 0.0532(19) Uani 1 1 d .
H271 H 0.3485 0.4498 0.7133 0.064 Uiso 1 1 d R
H272 H 0.4200 0.4660 0.6686 0.064 Uiso 1 1 d R
O28 O 0.3007(5) 0.3238(5) 0.5197(5) 0.069(2) Uani 1 1 d .
H281 H 0.2698 0.3321 0.5693 0.083 Uiso 1 1 d R
H282 H 0.3274 0.3751 0.5188 0.083 Uiso 1 1 d R
O29 O 1.1183(5) -0.1247(7) 0.7879(6) 0.114(3) Uani 1 1 d .
H291 H 1.0903 -0.1781 0.7981 0.136 Uiso 1 1 d R
H292 H 1.1222 -0.1382 0.7348 0.136 Uiso 1 1 d R
Mn1 Mn 0.25007(10) 0.36134(10) 0.19249(10) 0.0313(4) Uani 1 1 d .
Mn2 Mn 0.75976(9) 0.23487(10) 0.50584(10) 0.0265(3) Uani 1 1 d .
Sr1 Sr 0.56266(6) 0.07246(6) 0.35073(7) 0.0280(2) Uani 1 1 d .
Sr2 Sr -0.04335(6) 0.50892(7) 0.34939(7) 0.0305(3) Uani 1 1 d .

loop_
_atom_site_aniso_label
_atom_site_aniso_U_11
_atom_site_aniso_U_22
_atom_site_aniso_U_33
_atom_site_aniso_U_23
_atom_site_aniso_U_13
_atom_site_aniso_U_12
C1 0.033(6) 0.045(6) 0.051(7) -0.013(6) 0.007(5) -0.022(5)
C2 0.049(7) 0.032(5) 0.045(7) -0.006(5) -0.006(5) -0.015(5)
C3 0.029(6) 0.059(6) 0.048(7) -0.027(6) 0.008(5) -0.010(5)
C4 0.031(6) 0.041(6) 0.045(7) -0.007(5) 0.002(5) -0.023(5)
C5 0.031(6) 0.055(6) 0.035(6) -0.016(5) 0.007(5) -0.012(5)
C6 0.029(6) 0.047(6) 0.032(6) -0.017(5) 0.006(5) -0.012(5)
C7 0.039(6) 0.047(6) 0.033(6) -0.015(5) -0.001(5) -0.013(5)
C8 0.046(7) 0.041(6) 0.037(7) -0.022(5) 0.000(6) -0.025(5)
C9 0.037(6) 0.033(5) 0.036(6) -0.006(5) -0.006(5) -0.014(5)
C10 0.030(6) 0.025(5) 0.028(6) 0.002(4) -0.013(5) -0.001(4)
C11 0.017(5) 0.026(5) 0.024(6) -0.002(4) -0.001(4) 0.003(4)
C12 0.015(5) 0.037(5) 0.049(7) -0.019(5) 0.012(5) -0.013(4)
C13 0.024(5) 0.025(5) 0.037(6) -0.011(4) 0.004(4) -0.005(4)
C14 0.032(6) 0.042(6) 0.036(6) -0.018(5) 0.002(5) -0.013(5)
C15 0.034(6) 0.032(5) 0.034(6) -0.004(4) -0.003(5) -0.019(4)
C16 0.044(6) 0.034(5) 0.039(6) -0.024(5) 0.012(5) -0.020(5)
C17 0.024(5) 0.045(5) 0.034(6) -0.028(5) -0.002(4) -0.013(4)
C18 0.018(5) 0.033(5) 0.035(6) -0.021(5) -0.003(5) -0.002(4)
C19 0.021(5) 0.038(5) 0.043(6) -0.030(5) -0.005(5) 0.001(4)
C20 0.040(7) 0.036(5) 0.032(6) -0.009(5) 0.002(5) -0.013(5)
N1 0.023(4) 0.041(4) 0.034(5) -0.017(4) -0.001(4) -0.012(4)
N2 0.025(5) 0.033(4) 0.040(5) -0.010(4) 0.001(4) -0.011(4)
N3 0.015(4) 0.031(4) 0.027(4) -0.014(3) 0.001(3) -0.004(3)
N4 0.017(4) 0.024(4) 0.046(5) -0.011(4) 0.007(4) -0.012(3)
O1 0.045(4) 0.032(4) 0.056(5) -0.004(3) -0.012(3) -0.014(3)
O2 0.057(5) 0.057(5) 0.072(5) -0.002(4) -0.011(4) -0.036(4)
O3 0.027(4) 0.038(4) 0.036(4) -0.017(3) 0.003(3) -0.011(3)
O4 0.029(4) 0.052(4) 0.057(5) -0.011(4) -0.002(3) 0.015(3)
O5 0.043(4) 0.035(3) 0.033(4) -0.015(3) 0.001(3) -0.003(3)
O6 0.036(4) 0.077(5) 0.071(5) -0.023(4) 0.000(4) 0.019(4)
O7 0.037(4) 0.045(4) 0.060(5) -0.035(4) 0.007(3) -0.016(3)
O8 0.042(4) 0.045(4) 0.052(5) -0.015(4) -0.003(4) -0.020(3)
O9 0.027(4) 0.027(3) 0.033(4) -0.014(3) 0.001(3) -0.010(3)
O10 0.030(4) 0.030(3) 0.048(4) -0.017(3) 0.006(3) -0.020(3)
O11 0.025(4) 0.030(3) 0.057(4) -0.007(3) 0.001(3) -0.005(3)
O12 0.007(3) 0.037(4) 0.087(5) -0.021(4) -0.006(3) -0.001(3)
O13 0.032(4) 0.029(3) 0.037(4) -0.014(3) 0.004(3) -0.016(3)
O14 0.032(4) 0.044(4) 0.044(4) -0.025(3) -0.002(3) -0.024(3)
O15 0.024(4) 0.067(4) 0.061(5) -0.049(4) 0.005(3) -0.007(3)
O16 0.018(4) 0.080(5) 0.088(6) -0.059(4) 0.005(4) -0.006(4)
O17 0.035(4) 0.036(4) 0.059(4) -0.027(3) 0.004(3) -0.013(3)
O18 0.031(4) 0.040(4) 0.043(4) -0.020(3) 0.001(3) -0.012(3)
O19 0.045(4) 0.033(3) 0.073(5) -0.037(3) -0.024(4) 0.006(3)
O20 0.048(5) 0.060(4) 0.078(5) -0.025(4) 0.018(4) -0.020(4)
O21 0.059(5) 0.053(4) 0.154(8) -0.061(5) -0.001(5) -0.021(4)
O22 0.025(4) 0.073(5) 0.134(7) -0.072(5) -0.003(4) -0.003(4)
O23 0.044(4) 0.056(4) 0.070(5) -0.023(4) -0.005(4) 0.004(3)
O24 0.096(6) 0.042(4) 0.072(5) -0.027(4) -0.029(5) -0.001(4)
O25 0.045(4) 0.044(4) 0.059(5) -0.029(3) -0.002(3) -0.011(3)
O26 0.028(4) 0.035(3) 0.064(5) -0.024(3) 0.006(3) -0.011(3)
O27 0.030(4) 0.057(4) 0.078(5) -0.039(4) 0.007(4) 0.002(3)
O28 0.060(5) 0.084(5) 0.092(6) -0.066(5) 0.015(4) -0.019(4)
O29 0.042(5) 0.153(8) 0.107(7) -0.013(6) -0.008(5) -0.014(5)
Mn1 0.0282(8) 0.0301(7) 0.0361(9) -0.0112(7) -0.0005(7) -0.0099(6)
Mn2 0.0204(8) 0.0257(7) 0.0373(9) -0.0153(6) 0.0014(6) -0.0071(6)
Sr1 0.0214(5) 0.0260(5) 0.0403(6) -0.0159(4) 0.0013(4) -0.0073(4)
Sr2 0.0276(5) 0.0284(5) 0.0403(6) -0.0172(4) 0.0006(4) -0.0083(4)

loop_
_atom_type_symbol
_atom_type_description
_atom_type_scat_dispersion_real
_atom_type_scat_dispersion_imag
_atom_type_scat_source
C C 0.0033 0.0016 'International Tables Vol C Tables 4.2.6.8 and 6.1.1.4'
H H 0.0000 0.0000 'International Tables Vol C Tables 4.2.6.8 and 6.1.1.4'
N N 0.0061 0.0033 'International Tables Vol C Tables 4.2.6.8 and 6.1.1.4'
O O 0.0106 0.0060 'International Tables Vol C Tables 4.2.6.8 and 6.1.1.4'
Mn Mn 0.3368 0.7283 'International Tables Vol C Tables 4.2.6.8 and 6.1.1.4'
Sr Sr -1.5307 3.2498 'International Tables Vol C Tables 4.2.6.8 and 6.1.1.4'

loop_
_geom_angle_atom_site_label_1
_geom_angle_atom_site_label_2
_geom_angle_atom_site_label_3
_geom_angle
_geom_angle_site_symmetry_1
_geom_angle_site_symmetry_3
O2 C1 O1 127.0(10) . .
O2 C1 C2 116.7(9) . .
O1 C1 C2 116.2(8) . .
N1 C2 C1 113.6(7) . .
N1 C3 C4 112.9(8) . .
O4 C4 O3 120.8(9) . .
O4 C4 C3 122.5(9) . .
O3 C4 C3 116.7(8) . .
O4 C4 Sr2 57.0(5) . .
O3 C4 Sr2 65.6(4) . .
C3 C4 Sr2 165.7(6) . .
N1 C5 C6 109.5(7) . .
N2 C6 C5 111.7(7) . .
N2 C7 C8 110.7(7) . .
O6 C8 O5 121.6(9) . .
O6 C8 C7 117.9(9) . .
O5 C8 C7 120.4(9) . .
O6 C8 Sr1 59.4(5) . .
O5 C8 Sr1 62.5(5) . .
C7 C8 Sr1 171.1(6) . .
N2 C9 C10 113.8(7) . .
O8 C10 O7 126.2(9) . .
O8 C10 C9 116.1(9) . .
O7 C10 C9 117.7(8) . .
O9 C11 O10 125.2(8) . .
O9 C11 C12 118.7(8) . .
O10 C11 C12 116.1(7) . .
O9 C11 Sr1 63.5(5) . .
O10 C11 Sr1 61.8(4) . .
C12 C11 Sr1 175.7(5) . .
N3 C12 C11 112.4(7) . .
N3 C13 C14 110.5(6) . .
O12 C14 O11 124.1(8) . .
O12 C14 C13 120.8(8) . .
O11 C14 C13 114.9(8) . .
C16 C15 N3 112.0(7) . .
C15 C16 N4 111.4(7) . .
N4 C17 C18 111.6(7) 1_455 .
O13 C18 O14 120.8(8) . .
O13 C18 C17 120.4(8) . .
O14 C18 C17 118.8(8) . .
O13 C18 Sr2 64.0(4) . .
O14 C18 Sr2 58.8(4) . .
C17 C18 Sr2 166.0(6) . .
N4 C19 C20 112.5(7) . .
O16 C20 O15 122.7(9) . .
O16 C20 C19 120.3(8) . .
O15 C20 C19 117.0(8) . .
C5 N1 C2 108.7(7) . .
C5 N1 C3 113.0(7) . .
C2 N1 C3 110.4(7) . .
C5 N1 Mn1 111.3(5) . .
C2 N1 Mn1 107.6(5) . .
C3 N1 Mn1 105.7(5) . .
C6 N2 C9 110.0(7) . .
C6 N2 C7 112.4(6) . .
C9 N2 C7 110.2(6) . .
C6 N2 Mn1 109.5(5) . .
C9 N2 Mn1 106.5(5) . .
C7 N2 Mn1 108.0(5) . .
C12 N3 C13 108.2(6) . .
C12 N3 C15 113.8(6) . .
C13 N3 C15 112.5(6) . .
C12 N3 Mn2 108.0(5) . .
C13 N3 Mn2 105.0(4) . .
C15 N3 Mn2 108.8(4) . .
C17 N4 C19 110.5(6) 1_655 .
C17 N4 C16 111.7(7) 1_655 .
C19 N4 C16 110.8(6) . .
C17 N4 Mn2 107.1(5) 1_655 .
C19 N4 Mn2 107.3(5) . .
C16 N4 Mn2 109.2(4) . .
C1 O1 Mn1 121.9(6) . .
C4 O3 Mn1 117.1(6) . .
C4 O3 Sr2 88.9(5) . .
Mn1 O3 Sr2 144.8(2) . .
C4 O4 Sr2 99.5(5) . .
C8 O5 Mn1 114.8(6) . .
C8 O5 Sr1 93.9(5) . .
Mn1 O5 Sr1 142.1(3) . .
C8 O6 Sr1 97.5(6) . .
C10 O7 Mn1 120.1(6) . .
C11 O9 Mn2 115.5(5) . .
C11 O9 Sr1 92.6(5) . .
Mn2 O9 Sr1 142.5(2) . .
C11 O10 Sr1 136.1(5) . 2_656
C11 O10 Sr1 93.8(5) . .
Sr1 O10 Sr1 111.4(2) 2_656 .
C14 O11 Mn2 119.2(5) . .
C18 O13 Mn2 115.5(5) . 1_455
C18 O13 Sr2 92.0(5) . .
Mn2 O13 Sr2 139.2(2) 1_455 .
C18 O14 Sr2 134.1(6) . 2_566
C18 O14 Sr2 96.9(5) . .
Sr2 O14 Sr2 113.6(2) 2_566 .
C20 O15 Mn2 120.9(6) . .
O1 Mn1 O7 177.9(2) . .
O1 Mn1 O17 92.4(2) . .
O7 Mn1 O17 89.7(2) . .
O1 Mn1 O3 98.5(2) . .
O7 Mn1 O3 81.2(2) . .
O17 Mn1 O3 83.2(2) . .
O1 Mn1 O5 79.4(2) . .
O7 Mn1 O5 101.6(2) . .
O17 Mn1 O5 75.4(2) . .
O3 Mn1 O5 158.4(2) . .
O1 Mn1 N2 105.2(2) . .
O7 Mn1 N2 73.5(2) . .
O17 Mn1 N2 137.6(2) . .
O3 Mn1 N2 129.9(2) . .
O5 Mn1 N2 70.6(2) . .
O1 Mn1 N1 73.3(2) . .
O7 Mn1 N1 104.6(2) . .
O17 Mn1 N1 148.3(2) . .
O3 Mn1 N1 71.6(2) . .
O5 Mn1 N1 127.1(2) . .
N2 Mn1 N1 74.0(2) . .
O18 Mn2 O11 96.3(2) . .
O18 Mn2 O15 90.5(2) . .
O11 Mn2 O15 173.2(2) . .
O18 Mn2 O13 78.6(2) . 1_655
O11 Mn2 O13 79.5(2) . 1_655
O15 Mn2 O13 102.7(2) . 1_655
O18 Mn2 N3 145.9(2) . .
O11 Mn2 N3 73.9(2) . .
O15 Mn2 N3 100.1(2) . .
O13 Mn2 N3 129.1(2) 1_655 .
O18 Mn2 O9 80.81(19) . .
O11 Mn2 O9 102.29(19) . .
O15 Mn2 O9 78.0(2) . .
O13 Mn2 O9 159.4(2) 1_655 .
N3 Mn2 O9 70.0(2) . .
O18 Mn2 N4 138.4(2) . .
O11 Mn2 N4 103.6(2) . .
O15 Mn2 N4 71.5(2) . .
O13 Mn2 N4 69.7(2) 1_655 .
N3 Mn2 N4 75.5(2) . .
O9 Mn2 N4 128.4(2) . .
O19 Sr1 O21 155.19(19) . .
O19 Sr1 O10 82.97(18) . 2_656
O21 Sr1 O10 76.43(19) . 2_656
O19 Sr1 O22 136.98(18) . .
O21 Sr1 O22 67.61(19) . .
O10 Sr1 O22 125.92(19) 2_656 .
O19 Sr1 O20 78.33(19) . .
O21 Sr1 O20 117.9(2) . .
O10 Sr1 O20 157.57(18) 2_656 .
O22 Sr1 O20 76.5(2) . .
O19 Sr1 O10 90.33(18) . .
O21 Sr1 O10 94.8(2) . .
O10 Sr1 O10 68.6(2) 2_656 .
O22 Sr1 O10 75.48(19) . .
O20 Sr1 O10 123.32(18) . .
O19 Sr1 O9 69.82(16) . .
O21 Sr1 O9 130.0(2) . .
O10 Sr1 O9 108.87(17) 2_656 .
O22 Sr1 O9 70.60(17) . .
O20 Sr1 O9 76.13(18) . .
O10 Sr1 O9 48.29(16) . .
O19 Sr1 O6 98.4(2) . .
O21 Sr1 O6 75.8(2) . .
O10 Sr1 O6 108.8(2) 2_656 .
O22 Sr1 O6 100.0(2) . .
O20 Sr1 O6 62.4(2) . .
O10 Sr1 O6 170.59(19) . .
O9 Sr1 O6 138.5(2) . .
O19 Sr1 O5 67.63(17) . .
O21 Sr1 O5 92.42(19) . .
O10 Sr1 O5 71.13(17) 2_656 .
O22 Sr1 O5 145.72(19) . .
O20 Sr1 O5 90.20(19) . .
O10 Sr1 O5 136.01(17) . .
O9 Sr1 O5 137.10(16) . .
O6 Sr1 O5 46.56(17) . .
O19 Sr1 C11 78.7(2) . .
O21 Sr1 C11 114.0(2) . .
O10 Sr1 C11 88.6(2) 2_656 .
O22 Sr1 C11 71.8(2) . .
O20 Sr1 C11 99.6(2) . .
O10 Sr1 C11 24.38(18) . .
O9 Sr1 C11 23.92(18) . .
O6 Sr1 C11 161.9(2) . .
O5 Sr1 C11 142.23(19) . .
O19 Sr1 C8 81.8(2) . .
O21 Sr1 C8 84.8(2) . .
O10 Sr1 C8 91.0(2) 2_656 .
O22 Sr1 C8 123.0(2) . .
O20 Sr1 C8 74.3(2) . .
O10 Sr1 C8 159.0(2) . .
O9 Sr1 C8 142.39(19) . .
O6 Sr1 C8 23.1(2) . .
O5 Sr1 C8 23.56(18) . .
C11 Sr1 C8 160.5(2) . .
O19 Sr1 Sr1 86.01(14) . 2_656
O21 Sr1 Sr1 84.92(17) . 2_656
O10 Sr1 Sr1 34.85(12) 2_656 2_656
O22 Sr1 Sr1 101.33(16) . 2_656
O20 Sr1 Sr1 152.74(14) . 2_656
O10 Sr1 Sr1 33.78(12) . 2_656
O9 Sr1 Sr1 77.57(12) . 2_656
O6 Sr1 Sr1 142.96(15) . 2_656
O5 Sr1 Sr1 104.38(13) . 2_656
C11 Sr1 Sr1 55.04(17) . 2_656
C8 Sr1 Sr1 125.66(18) . 2_656
O23 Sr2 O4 79.95(19) . .
O23 Sr2 O14 137.51(18) . 2_566
O4 Sr2 O14 102.87(19) . 2_566
O23 Sr2 O25 81.84(18) . .
O4 Sr2 O25 80.0(2) . .
O14 Sr2 O25 140.65(17) 2_566 .
O23 Sr2 O24 68.48(19) . .
O4 Sr2 O24 76.1(2) . .
O14 Sr2 O24 71.17(19) 2_566 .
O25 Sr2 O24 144.45(19) . .
O23 Sr2 O26 139.67(18) . .
O4 Sr2 O26 124.52(18) . .
O14 Sr2 O26 73.31(17) 2_566 .
O25 Sr2 O26 73.22(17) . .
O24 Sr2 O26 142.32(19) . .
O23 Sr2 O14 90.65(18) . .
O4 Sr2 O14 151.30(19) . .
O14 Sr2 O14 66.4(2) 2_566 .
O25 Sr2 O14 125.78(17) . .
O24 Sr2 O14 75.25(19) . .
O26 Sr2 O14 79.46(17) . .
O23 Sr2 O13 71.07(18) . .
O4 Sr2 O13 146.38(19) . .
O14 Sr2 O13 109.93(19) 2_566 .
O25 Sr2 O13 79.41(18) . .
O24 Sr2 O13 107.43(19) . .
O26 Sr2 O13 73.52(16) . .
O14 Sr2 O13 47.91(16) . .
O23 Sr2 O3 124.67(19) . .
O4 Sr2 O3 48.60(16) . .
O14 Sr2 O3 80.98(17) 2_566 .
O25 Sr2 O3 71.77(17) . .
O24 Sr2 O3 109.14(19) . .
O26 Sr2 O3 76.86(16) . .
O14 Sr2 O3 144.05(17) . .
O13 Sr2 O3 143.40(16) . .
O23 Sr2 C4 100.2(2) . .
O4 Sr2 C4 23.50(19) . .
O14 Sr2 C4 95.5(2) 2_566 .
O25 Sr2 C4 71.4(2) . .
O24 Sr2 C4 94.5(2) . .
O26 Sr2 C4 101.1(2) . .
O14 Sr2 C4 161.2(2) . .
O13 Sr2 C4 150.5(2) . .
O3 Sr2 C4 25.54(19) . .
O23 Sr2 C18 83.3(2) . .
O4 Sr2 C18 162.8(2) . .
O14 Sr2 C18 86.8(2) 2_566 .
O25 Sr2 C18 101.6(2) . .
O24 Sr2 C18 94.1(2) . .
O26 Sr2 C18 71.66(18) . .
O14 Sr2 C18 24.35(18) . .
O13 Sr2 C18 24.05(17) . .
O3 Sr2 C18 148.34(19) . .
C4 Sr2 C18 171.4(2) . .
O23 Sr2 Sr2 116.26(14) . 2_566
O4 Sr2 Sr2 131.44(15) . 2_566
O14 Sr2 Sr2 33.65(12) 2_566 2_566
O25 Sr2 Sr2 144.13(13) . 2_566
O24 Sr2 Sr2 69.84(15) . 2_566
O26 Sr2 Sr2 73.73(12) . 2_566
O14 Sr2 Sr2 32.79(12) . 2_566
O13 Sr2 Sr2 78.24(13) . 2_566
O3 Sr2 Sr2 113.37(12) . 2_566
C4 Sr2 Sr2 129.01(18) . 2_566
C18 Sr2 Sr2 54.32(18) . 2_566

loop_
_geom_bond_atom_site_label_1
_geom_bond_atom_site_label_2
_geom_bond_distance
_geom_bond_site_symmetry_2
C1 O2 1.228(10) .
C1 O1 1.259(10) .
C1 C2 1.519(12) .
C2 N1 1.469(10) .
C3 N1 1.474(10) .
C3 C4 1.489(11) .
C4 O4 1.231(10) .
C4 O3 1.313(10) .
C4 Sr2 3.045(9) .
C5 N1 1.454(10) .
C5 C6 1.516(11) .
C6 N2 1.445(9) .
C7 N2 1.490(10) .
C7 C8 1.513(11) .
C8 O6 1.251(10) .
C8 O5 1.268(10) .
C8 Sr1 3.165(10) .
C9 N2 1.468(9) .
C9 C10 1.515(11) .
C10 O8 1.254(10) .
C10 O7 1.257(9) .
C11 O9 1.230(9) .
C11 O10 1.254(9) .
C11 C12 1.525(11) .
C11 Sr1 3.032(9) .
C12 N3 1.484(9) .
C13 N3 1.495(9) .
C13 C14 1.516(11) .
C14 O12 1.220(9) .
C14 O11 1.299(9) .
C15 C16 1.483(10) .
C15 N3 1.501(9) .
C16 N4 1.487(9) .
C17 N4 1.461(9) 1_455
C17 C18 1.480(11) .
C18 O13 1.254(9) .
C18 O14 1.277(9) .
C18 Sr2 3.076(9) .
C19 N4 1.474(9) .
C19 C20 1.495(11) .
C20 O16 1.243(10) .
C20 O15 1.277(9) .
N1 Mn1 2.360(7) .
N2 Mn1 2.362(7) .
N3 Mn2 2.353(6) .
N4 C17 1.461(9) 1_655
N4 Mn2 2.386(7) .
O1 Mn1 2.194(6) .
O3 Mn1 2.269(5) .
O3 Sr2 2.773(5) .
O4 Sr2 2.590(6) .
O5 Mn1 2.342(5) .
O5 Sr1 2.815(6) .
O6 Sr1 2.748(7) .
O7 Mn1 2.194(6) .
O9 Mn2 2.362(5) .
O9 Sr1 2.715(5) .
O10 Sr1 2.606(5) 2_656
O10 Sr1 2.678(6) .
O11 Mn2 2.213(5) .
O13 Mn2 2.316(5) 1_455
O13 Sr2 2.765(5) .
O14 Sr2 2.590(5) 2_566
O14 Sr2 2.649(6) .
O15 Mn2 2.230(6) .
O17 Mn1 2.225(6) .
O18 Mn2 2.180(5) .
O19 Sr1 2.527(5) .
O20 Sr1 2.652(6) .
O21 Sr1 2.586(6) .
O22 Sr1 2.629(6) .
O23 Sr2 2.582(6) .
O24 Sr2 2.639(6) .
O25 Sr2 2.629(5) .
O26 Sr2 2.648(5) .
Mn2 O13 2.316(5) 1_655
Sr1 O10 2.606(5) 2_656
Sr1 Sr1 4.365(2) 2_656
Sr2 O14 2.590(5) 2_566
Sr2 Sr2 4.383(2) 2_566

loop_
_platon_squeeze_void_nr
_platon_squeeze_void_average_x
_platon_squeeze_void_average_y
_platon_squeeze_void_average_z
_platon_squeeze_void_volume
_platon_squeeze_void_count_electrons
_platon_squeeze_void_content
1 -0.018 0.000 0.000 365 135 ' '
